data_4318938
loop_
_publ_author_name
'Andrei N. Vedernikov'
'John C. Huffman'
'Kenneth G. Caulton'

_publ_section_title
;
 Coordination Chemistry of Tripyridinedimethane
;
_journal_name_full 'Inorganic Chemistry'
_journal_page_first 6244
_journal_page_last 6248
_journal_paper_doi 10.1021/ic025708o
_journal_volume 41
_journal_year 2002
_chemical_formula_sum 'C18 H17 Cl4 Cu N3'
_chemical_formula_weight 480.71
_space_group_IT_number 2
_symmetry_cell_setting triclinic
_symmetry_space_group_name_Hall '-P 1'
_symmetry_space_group_name_H-M 'P -1'
_audit_creation_method 'minor manual editing of SDT2CIF v. 1.2 BETA  output'
_cell_angle_alpha 67.2370(12)
_cell_angle_beta 78.4198(12)
_cell_angle_gamma 75.6248(12)
_cell_formula_units_Z 2
_cell_length_a 8.4172(5)
_cell_length_b 10.8024(6)
_cell_length_c 12.0266(7)
_cell_measurement_reflns_used 4410
_cell_measurement_temperature 111(2)
_cell_measurement_theta_max 27.55
_cell_measurement_theta_min 2.51
_cell_volume 970.06(10)
_computing_cell_refinement 'SAINT (Bruker, 1999)'
_computing_data_collection 'SMART (Bruker, 1999)'
_computing_data_reduction 'SAINT (Bruker, 1999), XTEL (local package)'
_computing_molecular_graphics 'XTEL, local package'
_computing_publication_material 'XTEL, local package'
_computing_structure_refinement 'XTEL, local package'
_computing_structure_solution 'SHELXS-97 (Sheldrick, 1997)'
_diffrn_ambient_temperature 111(2)
_diffrn_detector 'CCD area detector'
_diffrn_detector_area_resol_mean 44.52
_diffrn_detector_type 'Bruker SMART 6000'
_diffrn_measured_fraction_theta_full 1
_diffrn_measured_fraction_theta_max 1
_diffrn_measurement_details '   0.30 degree frames measured for  30.16 seconds each'
_diffrn_measurement_device 'three-circle goniometer with fixed chi'
_diffrn_measurement_device_type 'Bruker Platform goniometer'
_diffrn_measurement_method '\w scans'
_diffrn_radiation_type 'Mo K\a'
_diffrn_radiation_wavelength 0.71073
_diffrn_reflns_av_R_equivalents 0.042
_diffrn_reflns_limit_h_max 11
_diffrn_reflns_limit_h_min -11
_diffrn_reflns_limit_k_max 14
_diffrn_reflns_limit_k_min -15
_diffrn_reflns_limit_l_max 16
_diffrn_reflns_limit_l_min -16
_diffrn_reflns_number 13626
_diffrn_reflns_theta_full 30.0119
_diffrn_reflns_theta_max 30.0119
_diffrn_reflns_theta_min 2.24038
_diffrn_standards_decay_% 0.
_diffrn_standards_interval_time 789
_diffrn_standards_number 4411
_exptl_absorpt_coefficient_mu 1.6838
_exptl_absorpt_correction_type none
_exptl_crystal_colour green
_exptl_crystal_density_diffrn 1.646
_exptl_crystal_density_method 'not measured'
_exptl_crystal_description fragment
_exptl_crystal_F_000 486
_exptl_crystal_size_max .30
_exptl_crystal_size_mid .25
_exptl_crystal_size_min .12
_refine_diff_density_max 0.54
_refine_diff_density_min -0.47
_refine_ls_abs_structure_details none
_refine_ls_extinction_coef -0.00000071(7)
_refine_ls_extinction_expression
;                                                                               
Larson, A. C. (1967).  Acta Cryst. 23, p. 664.  Eq. (3)                         
;
_refine_ls_extinction_method Zachariasen
_refine_ls_goodness_of_fit_ref 0.8802
_refine_ls_matrix_type full
_refine_ls_number_parameters 304
_refine_ls_number_reflns 4294
_refine_ls_R_factor_gt 0.0285
_refine_ls_shift/su_max 0.0207
_refine_ls_structure_factor_coef F
_refine_ls_weighting_details w^-1^=\s^2^(F)+(.07F)^2^
_refine_ls_weighting_scheme calc
_refine_ls_wR_factor_ref 0.0311
_reflns_number_gt 4294
_reflns_number_total 5656
_reflns_threshold_expression 'Fo^2^> 2.33\s(Fo^2^)'
_cod_data_source_file ic025708o_s2.cif
_cod_data_source_block MSC01051
_cod_original_formula_sum 'C18 H17 Cl4 Cu1 N3'
_cod_database_code 4318938

loop_
_symmetry_equiv_pos_as_xyz
x,y,z
-x,-y,-z

loop_
_atom_site_label
_atom_site_type_symbol
_atom_site_fract_x
_atom_site_fract_y
_atom_site_fract_z
_atom_site_U_iso_or_equiv
_atom_site_adp_type
_atom_site_occupancy
_atom_site_disorder_group
_atom_site_disorder_assembly
CU1 CU 0.26909(3) 0.19419(3) 0.23022(2) 0.01298(10) Uani 1 0 .
CL2 CL 0.29552(7) 0.36557(6) 0.03114(5) 0.0183(2) Uani 1 0 .
CL3 CL 0.07886(7) 0.05389(6) 0.26805(6) 0.0237(2) Uani 1 0 .
N4 N 0.4129(2) 0.19407(19) 0.35146(16) 0.0131(7) Uani 1 0 .
N5 N 0.0837(2) 0.31936(19) 0.29495(16) 0.0132(7) Uani 1 0 .
C6 C -0.0189(3) 0.4210(2) 0.2220(2) 0.0167(8) Uani 1 0 .
C7 C -0.1485(3) 0.5045(3) 0.2641(2) 0.0201(9) Uani 1 0 .
C8 C -0.1730(3) 0.4840(3) 0.3866(2) 0.0238(9) Uani 1 0 .
C9 C -0.0703(3) 0.3786(3) 0.4629(2) 0.0187(9) Uani 1 0 .
C10 C 0.0563(3) 0.2965(2) 0.41530(19) 0.0139(8) Uani 1 0 .
C11 C 0.1650(3) 0.1754(2) 0.4961(2) 0.0157(8) Uani 1 0 .
C12 C 0.3454(3) 0.1836(2) 0.46558(19) 0.0144(8) Uani 1 0 .
C13 C 0.4381(3) 0.1799(2) 0.5504(2) 0.0168(8) Uani 1 0 .
C14 C 0.6054(3) 0.1829(2) 0.5178(2) 0.0181(9) Uani 1 0 .
C15 C 0.6745(3) 0.1921(2) 0.4015(2) 0.0166(8) Uani 1 0 .
C16 C 0.5751(3) 0.1990(2) 0.3194(2) 0.0145(8) Uani 1 0 .
C17 C 0.6413(3) 0.2104(2) 0.1906(2) 0.0153(8) Uani 1 0 .
C18 C 0.6212(3) 0.0891(2) 0.16443(19) 0.0143(8) Uani 1 0 .
C19 C 0.7573(3) 0.0055(2) 0.1278(2) 0.0184(9) Uani 1 0 .
C20 C 0.7357(3) -0.1055(3) 0.1054(2) 0.0214(9) Uani 1 0 .
C21 C 0.5775(3) -0.1311(2) 0.1231(2) 0.0183(9) Uani 1 0 .
C22 C 0.4475(3) -0.0443(2) 0.15980(19) 0.0148(8) Uani 1 0 .
N23 N 0.4660(2) 0.06610(19) 0.17982(16) 0.0133(7) Uani 1 0 .
CL24 CL 0.16505(10) 0.73416(8) 0.16173(8) 0.0412(3) Uani 1 0 .
C25 C 0.3269(4) 0.5919(3) 0.1747(3) 0.0321(13) Uani 1 0 .
CL26 CL 0.40751(8) 0.53606(7) 0.31457(7) 0.0369(3) Uani 1 0 .
H1 H -0.001(3) 0.429(3) 0.142(2) 0.026(7) Uiso 1 0 .
H2 H -0.214(3) 0.570(2) 0.211(2) 0.013(6) Uiso 1 0 .
H3 H -0.254(3) 0.539(3) 0.414(2) 0.024(7) Uiso 1 0 .
H4 H -0.081(3) 0.359(3) 0.541(2) 0.020(7) Uiso 1 0 .
H5 H 0.130(3) 0.164(3) 0.578(2) 0.022(7) Uiso 1 0 .
H6 H 0.152(3) 0.093(3) 0.496(2) 0.019(7) Uiso 1 0 .
H7 H 0.380(3) 0.181(2) 0.627(2) 0.014(6) Uiso 1 0 .
H8 H 0.669(3) 0.178(3) 0.570(2) 0.025(7) Uiso 1 0 .
H9 H 0.781(3) 0.192(3) 0.375(2) 0.017(6) Uiso 1 0 .
H10 H 0.588(3) 0.298(3) 0.135(2) 0.020(7) Uiso 1 0 .
H11 H 0.757(3) 0.211(3) 0.181(2) 0.020(7) Uiso 1 0 .
H12 H 0.859(3) 0.025(3) 0.120(2) 0.019(7) Uiso 1 0 .
H13 H 0.825(3) -0.160(3) 0.081(2) 0.014(6) Uiso 1 0 .
H14 H 0.569(3) -0.205(3) 0.114(2) 0.026(8) Uiso 1 0 .
H15 H 0.343(3) -0.055(2) 0.171(2) 0.014(6) Uiso 1 0 .
H16 H 0.284(4) 0.519(4) 0.180(3) 0.053(10) Uiso 1 0 .
H17 H 0.410(3) 0.617(3) 0.116(2) 0.024(7) Uiso 1 0 .

loop_
_atom_site_aniso_label
_atom_site_aniso_U_11
_atom_site_aniso_U_22
_atom_site_aniso_U_33
_atom_site_aniso_U_12
_atom_site_aniso_U_13
_atom_site_aniso_U_23
CU1 0.01020(15) 0.0145(2) 0.0128(2) -0.00144(10) -0.00108(9) -0.00671(10)
CL2 0.0193(3) 0.0186(3) 0.0119(3) -0.0005(2) -0.00018(19) -0.0055(2)
CL3 0.0123(3) 0.0233(4) 0.0361(6) -0.0055(2) 0.0009(2) -0.0166(3)
N4 0.0121(8) 0.0135(9) 0.0130(9) -0.0021(7) -0.0018(7) -0.0056(7)
N5 0.0122(8) 0.0146(9) 0.0136(9) -0.0040(7) -0.0005(7) -0.0058(7)
C6 0.0143(10) 0.0197(12) 0.0158(11) -0.0041(9) -0.0014(8) -0.0053(9)
C7 0.0166(11) 0.0180(12) 0.0206(12) -0.0006(9) -0.0034(9) -0.0043(10)
C8 0.0163(11) 0.0216(13) 0.0262(13) 0.0012(10) 0.0003(9) -0.0129(11)
C9 0.0163(11) 0.0237(13) 0.0165(11) -0.0042(9) -0.0003(8) -0.0109(10)
C10 0.0122(9) 0.0165(11) 0.0150(10) -0.0052(8) -0.0011(8) -0.0061(9)
C11 0.0149(10) 0.0192(12) 0.0115(10) -0.0037(9) 0.0005(8) -0.0039(9)
C12 0.0136(10) 0.0131(10) 0.0133(10) -0.0006(8) -0.0018(8) -0.0043(8)
C13 0.0189(11) 0.0173(11) 0.0130(10) -0.0026(9) -0.0037(8) -0.0036(9)
C14 0.0175(11) 0.0188(12) 0.0186(12) -0.0029(9) -0.0074(9) -0.0061(9)
C15 0.0123(10) 0.0161(11) 0.0204(11) -0.0026(9) -0.0034(8) -0.0061(9)
C16 0.0134(10) 0.0131(10) 0.0163(11) -0.0028(8) -0.0013(8) -0.0058(9)
C17 0.0120(10) 0.0180(11) 0.0163(11) -0.0047(9) 0.0010(8) -0.0071(9)
C18 0.0154(10) 0.0167(11) 0.0111(10) -0.0036(9) -0.0012(8) -0.0049(8)
C19 0.0132(10) 0.0224(12) 0.0170(11) -0.0025(9) -0.0013(8) -0.0071(9)
C20 0.0183(11) 0.0206(12) 0.0169(11) 0.0031(9) -0.0015(9) -0.0095(10)
C21 0.0233(12) 0.0157(11) 0.0147(11) -0.0020(9) -0.0026(9) -0.0074(9)
C22 0.0158(10) 0.0168(11) 0.0124(10) -0.0035(9) -0.0028(8) -0.0051(9)
N23 0.0141(9) 0.0153(9) 0.0103(8) -0.0024(7) -0.0022(7) -0.0047(7)
CL24 0.0390(5) 0.0367(6) 0.0497(9) -0.0120(3) -0.0198(4) 0.0040(4)
C25 0.0335(16) 0.0414(18) 0.0347(16) -0.0213(14) 0.0115(12) -0.0241(14)
CL26 0.0277(4) 0.0305(5) 0.0370(7) 0.0017(3) -0.0020(3) -0.0040(3)

loop_
_atom_type_symbol
_atom_type_description
_atom_type_scat_dispersion_real
_atom_type_scat_dispersion_imag
_atom_type_scat_source
CU Cu 0.263 1.266 'International Tables Vol. IV (1974) Table 2.2B'
CL Cl 0.132 0.159 'International Tables Vol. IV (1974) Table 2.2B'
N N 0.004 0.003 'International Tables Vol. IV (1974) Table 2.2B'
C C 0.002 0.002 'International Tables Vol. IV (1974) Table 2.2B'
H H 0 0 'International Tables Vol. IV (1974) Table 2.2B'

loop_
_geom_angle_atom_site_label_1
_geom_angle_atom_site_label_2
_geom_angle_atom_site_label_3
_geom_angle
_geom_angle_site_symmetry_1
_geom_angle_site_symmetry_2
_geom_angle_site_symmetry_3
_geom_angle_publ_flag
CL2 CU1 CL3 117.07(2) . . . no
CL2 CU1 N4 115.44(5) . . . no
CL2 CU1 N5 93.05(5) . . . no
CL2 CU1 N23 90.38(5) . . . no
CL3 CU1 N4 127.44(5) . . . no
CL3 CU1 N5 87.08(5) . . . no
CL3 CU1 N23 95.42(5) . . . no
N4 CU1 N5 88.02(7) . . . no
N4 CU1 N23 86.39(7) . . . no
N5 CU1 N23 174.29(7) . . . no
CU1 N4 C12 119.63(14) . . . no
CU1 N4 C16 121.01(14) . . . no
C12 N4 C16 119.31(18) . . . no
CU1 N5 C6 121.86(15) . . . no
CU1 N5 C10 119.73(15) . . . no
C6 N5 C10 118.32(19) . . . no
CU1 N23 C18 120.75(14) . . . no
CU1 N23 C22 121.69(15) . . . no
C18 N23 C22 117.56(19) . . . no
N5 C6 C7 123.0(2) . . . no
N5 C6 H1 115.6(17) . . . no
C7 C6 H1 121.3(17) . . . no
C6 C7 C8 118.6(2) . . . no
C6 C7 H2 118.9(15) . . . no
C8 C7 H2 122.5(15) . . . no
C7 C8 C9 119.0(2) . . . no
C7 C8 H3 118.9(17) . . . no
C9 C8 H3 122.1(17) . . . no
C8 C9 C10 119.7(2) . . . no
C8 C9 H4 123.3(18) . . . no
C10 C9 H4 117.0(18) . . . no
N5 C10 C9 121.3(2) . . . no
N5 C10 C11 117.20(19) . . . no
C9 C10 C11 121.43(19) . . . no
C10 C11 C12 113.15(19) . . . no
C10 C11 H5 110.4(16) . . . no
C10 C11 H6 113.3(16) . . . no
C12 C11 H5 110.9(16) . . . no
C12 C11 H6 108.7(16) . . . no
H5 C11 H6 100(2) . . . no
N4 C12 C11 116.58(18) . . . no
N4 C12 C13 121.49(19) . . . no
C11 C12 C13 121.93(19) . . . no
C12 C13 C14 119.1(2) . . . no
C12 C13 H7 117.2(14) . . . no
C14 C13 H7 123.6(14) . . . no
C13 C14 C15 119.3(2) . . . no
C13 C14 H8 121.6(17) . . . no
C15 C14 H8 119.1(17) . . . no
C14 C15 C16 119.2(2) . . . no
C14 C15 H9 124.3(16) . . . no
C16 C15 H9 116.5(16) . . . no
N4 C16 C15 121.6(2) . . . no
N4 C16 C17 116.12(18) . . . no
C15 C16 C17 122.29(19) . . . no
C16 C17 C18 111.45(18) . . . no
C16 C17 H10 108.8(15) . . . no
C16 C17 H11 107.2(15) . . . no
C18 C17 H10 113.0(14) . . . no
C18 C17 H11 108.1(15) . . . no
H10 C17 H11 108(2) . . . no
N23 C18 C17 117.19(19) . . . no
N23 C18 C19 122.1(2) . . . no
C17 C18 C19 120.69(19) . . . no
C18 C19 C20 119.6(2) . . . no
C18 C19 H12 118.3(16) . . . no
C20 C19 H12 122.1(16) . . . no
C19 C20 C21 118.6(2) . . . no
C19 C20 H13 119.5(15) . . . no
C21 C20 H13 121.9(15) . . . no
C20 C21 C22 119.0(2) . . . no
C20 C21 H14 116.3(18) . . . no
C22 C21 H14 124.6(18) . . . no
N23 C22 C21 123.1(2) . . . no
N23 C22 H15 114.4(15) . . . no
C21 C22 H15 122.5(15) . . . no
CL24 C25 CL26 110.63(15) . . . no
CL24 C25 H16 109(2) . . . no
CL24 C25 H17 108.8(18) . . . no
CL26 C25 H16 103(2) . . . no
CL26 C25 H17 106.3(17) . . . no
H16 C25 H17 119(3) . . . no

loop_
_geom_bond_atom_site_label_1
_geom_bond_atom_site_label_2
_geom_bond_distance
_geom_bond_site_symmetry_1
_geom_bond_site_symmetry_2
_geom_bond_publ_flag
CU1 CL2 2.4021(6) . . no
CU1 CL3 2.3339(6) . . no
CU1 N4 2.0730(17) . . no
CU1 N5 2.0368(18) . . no
CU1 N23 2.0338(18) . . no
CL24 C25 1.761(3) . . no
CL26 C25 1.767(3) . . no
N4 C12 1.348(3) . . no
N4 C16 1.350(3) . . no
N5 C6 1.345(3) . . no
N5 C10 1.352(3) . . no
N23 C18 1.353(3) . . no
N23 C22 1.354(3) . . no
C6 C7 1.380(3) . . no
C6 H1 0.92(3) . . no
C7 C8 1.382(3) . . no
C7 H2 0.90(2) . . no
C8 C9 1.381(3) . . no
C8 H3 0.89(3) . . no
C9 C10 1.388(3) . . no
C9 H4 0.87(3) . . no
C10 C11 1.507(3) . . no
C11 C12 1.505(3) . . no
C11 H5 0.93(3) . . no
C11 H6 0.92(3) . . no
C12 C13 1.387(3) . . no
C13 C14 1.389(3) . . no
C13 H7 0.96(2) . . no
C14 C15 1.378(3) . . no
C14 H8 0.89(3) . . no
C15 C16 1.387(3) . . no
C15 H9 0.89(2) . . no
C16 C17 1.506(3) . . no
C17 C18 1.515(3) . . no
C17 H10 0.98(3) . . no
C17 H11 0.96(2) . . no
C18 C19 1.384(3) . . no
C19 C20 1.386(3) . . no
C19 H12 0.91(2) . . no
C20 C21 1.385(3) . . no
C20 H13 0.90(2) . . no
C21 C22 1.374(3) . . no
C21 H14 0.87(3) . . no
C22 H15 0.90(2) . . no
C25 H16 0.92(3) . . no
C25 H17 0.90(3) . . no
